data_2208755
loop_
_publ_author_name
'P. S. Patil'
'Shea-Lin Ng'
'Ibrahim Abdul Razak'
'Hoong-Kun Fun'
'S. M. Dharmaprakash'

_publ_section_title
;
 3-(4-Chlorophenyl)-1-(2,4-dichlorophenyl)prop-2-en-1-one
;
_journal_coeditor_code WN2012
_journal_issue 4
_journal_name_full 'Acta Crystallographica Section E'
_journal_page_first o1463
_journal_page_last o1465
_journal_paper_doi 10.1107/S1600536806009226
_journal_volume 62
_journal_year 2006
_chemical_formula_iupac 'C15 H9 Cl3 O'
_chemical_formula_moiety 'C15 H9 Cl3 O'
_chemical_formula_sum 'C15 H9 Cl3 O'
_chemical_formula_weight 311.57
_chemical_name_systematic
;
3-(4-chlorophenyl)-1-(2,4-dichlorophenyl)prop-2-en-1-one
;
_space_group_IT_number 14
_symmetry_cell_setting monoclinic
_symmetry_space_group_name_Hall '-P 2ybc'
_symmetry_space_group_name_H-M 'P 1 21/c 1'
_atom_sites_solution_hydrogens geom
_atom_sites_solution_primary direct
_atom_sites_solution_secondary difmap
_audit_creation_method SHELXL-97
_cell_angle_alpha 90.00
_cell_angle_beta 95.4300(10)
_cell_angle_gamma 90.00
_cell_formula_units_Z 4
_cell_length_a 24.9624(7)
_cell_length_b 3.82010(10)
_cell_length_c 13.7230(4)
_cell_measurement_reflns_used 5105
_cell_measurement_temperature 100.00(10)
_cell_measurement_theta_max 35.93
_cell_measurement_theta_min 0.82
_cell_volume 1302.74(6)
_computing_cell_refinement APEX2
_computing_data_collection 'APEX2 (Bruker, 2005)'
_computing_data_reduction 'SAINT (Bruker, 2005)'
_computing_molecular_graphics SHELXTL
_computing_publication_material 'SHELXTL, PARST (Nardelli, 1995) and PLATON (Spek, 2003)'
_computing_structure_refinement SHELXTL
_computing_structure_solution 'SHELXTL (Sheldrick, 1998)'
_diffrn_ambient_temperature 297(2)
_diffrn_detector_area_resol_mean 8.33
_diffrn_measured_fraction_theta_full 0.999
_diffrn_measured_fraction_theta_max 0.999
_diffrn_measurement_device_type 'Bruker SMART APEX2 CCD area-detector'
_diffrn_measurement_method \w
_diffrn_radiation_monochromator graphite
_diffrn_radiation_source 'fine-focus sealed tube'
_diffrn_radiation_type MoK\a
_diffrn_radiation_wavelength 0.71073
_diffrn_reflns_av_R_equivalents 0.0531
_diffrn_reflns_av_sigmaI/netI 0.0499
_diffrn_reflns_limit_h_max 41
_diffrn_reflns_limit_h_min -41
_diffrn_reflns_limit_k_max 6
_diffrn_reflns_limit_k_min -6
_diffrn_reflns_limit_l_max 21
_diffrn_reflns_limit_l_min -22
_diffrn_reflns_number 26316
_diffrn_reflns_theta_full 35.93
_diffrn_reflns_theta_max 35.93
_diffrn_reflns_theta_min 0.82
_diffrn_standards_number 0
_exptl_absorpt_coefficient_mu 0.689
_exptl_absorpt_correction_T_max 0.9061
_exptl_absorpt_correction_T_min 0.7768
_exptl_absorpt_correction_type multi-scan
_exptl_absorpt_process_details '(SADABS; Bruker, 2005)'
_exptl_crystal_colour colourless
_exptl_crystal_density_diffrn 1.589
_exptl_crystal_density_method 'not measured'
_exptl_crystal_description Block
_exptl_crystal_F_000 632
_exptl_crystal_size_max 0.32
_exptl_crystal_size_mid 0.15
_exptl_crystal_size_min 0.15
_refine_diff_density_max 0.479
_refine_diff_density_min -0.639
_refine_ls_extinction_method none
_refine_ls_goodness_of_fit_ref 1.067
_refine_ls_hydrogen_treatment constr
_refine_ls_matrix_type full
_refine_ls_number_parameters 172
_refine_ls_number_reflns 6146
_refine_ls_number_restraints 0
_refine_ls_restrained_S_all 1.067
_refine_ls_R_factor_all 0.0779
_refine_ls_R_factor_gt 0.0486
_refine_ls_shift/su_max 0.000
_refine_ls_shift/su_mean 0.000
_refine_ls_structure_factor_coef Fsqd
_refine_ls_weighting_details 'calc w=1/[\s^2^(Fo^2^)+(0.0635P)^2^+0.5011P] where P=(Fo^2^+2Fc^2^)/3'
_refine_ls_weighting_scheme calc
_refine_ls_wR_factor_gt 0.1138
_refine_ls_wR_factor_ref 0.1373
_reflns_number_gt 4428
_reflns_number_total 6146
_reflns_threshold_expression I>2\s(I)
_cod_data_source_file wn2012.cif
_cod_data_source_block I
_cod_depositor_comments
;
The following automatic conversions were performed:
'_symmetry_cell_setting' value 'Monoclinic' changed to 'monoclinic'
according to '/home/saulius/struct/CIF-dictionaries/cif_core.dic'
dictionary named 'cif_core.dic' version 2.4.1 from 2010-06-29.

Automatic conversion script
Id: cif_fix_enum 1527 2010-12-29 10:47:43Z saulius 

The following automatic conversions were performed:

'_symmetry_cell_setting' value 'Monoclinic' changed to 'monoclinic'
according to /home/saulius/struct/CIF-dictionaries/cif_core.dic
dictionary named 'cif_core.dic' version 2.4.1 from 2010-06-29.

Automatic conversion script
Id: cif_fix_values 1715 2011-07-08 13:25:40Z adriana 
;
_cod_original_sg_symbol_H-M 'P 21/c'
_cod_database_code 2208755
_cod_database_fobs_code 2208755

loop_
_symmetry_equiv_pos_as_xyz
'x, y, z'
'-x, y+1/2, -z+1/2'
'-x, -y, -z'
'x, -y-1/2, z-1/2'

loop_
_atom_site_type_symbol
_atom_site_label
_atom_site_fract_x
_atom_site_fract_y
_atom_site_fract_z
_atom_site_U_iso_or_equiv
_atom_site_adp_type
_atom_site_calc_flag
_atom_site_refinement_flags
_atom_site_occupancy
Cl Cl1 0.501848(15) 0.60642(12) 0.13772(3) 0.01827(9) Uani d . 1
Cl Cl2 0.344757(16) 1.20402(12) -0.09769(3) 0.01830(9) Uani d . 1
Cl Cl3 0.048544(18) 0.81236(14) -0.41463(3) 0.02479(11) Uani d . 1
O O1 0.25023(5) 1.2058(4) 0.14023(9) 0.0237(3) Uani d . 1
C C1 0.34815(7) 0.8065(5) 0.17433(12) 0.0171(3) Uani d . 1
H H1A 0.3251 0.7785 0.2231 0.020 Uiso calc R 1
C C2 0.40117(6) 0.6990(5) 0.19214(11) 0.0165(3) Uani d . 1
H H2A 0.4136 0.5976 0.2516 0.020 Uiso calc R 1
C C3 0.43536(6) 0.7462(5) 0.11896(11) 0.0150(3) Uani d . 1
C C4 0.41797(6) 0.9010(5) 0.03032(11) 0.0160(3) Uani d . 1
H H4A 0.4416 0.9357 -0.0173 0.019 Uiso calc R 1
C C5 0.36426(6) 1.0035(5) 0.01421(11) 0.0153(3) Uani d . 1
C C6 0.32825(6) 0.9561(5) 0.08501(11) 0.0156(3) Uani d . 1
C C7 0.26971(6) 1.0570(5) 0.07273(12) 0.0169(3) Uani d . 1
C C8 0.23811(6) 0.9585(5) -0.01947(12) 0.0178(3) Uani d . 1
H H8A 0.2532 0.8073 -0.0624 0.021 Uiso calc R 1
C C9 0.18827(6) 1.0807(5) -0.04309(12) 0.0174(3) Uani d . 1
H H9A 0.1738 1.2254 0.0022 0.021 Uiso calc R 1
C C10 0.15458(6) 1.0065(5) -0.13397(12) 0.0170(3) Uani d . 1
C C11 0.17535(7) 0.8471(5) -0.21466(12) 0.0191(3) Uani d . 1
H H11A 0.2113 0.7804 -0.2102 0.023 Uiso calc R 1
C C12 0.14301(7) 0.7880(5) -0.30083(12) 0.0201(3) Uani d . 1
H H12A 0.1571 0.6836 -0.3541 0.024 Uiso calc R 1
C C13 0.08933(7) 0.8873(5) -0.30635(12) 0.0186(3) Uani d . 1
C C14 0.06752(6) 1.0461(5) -0.22828(12) 0.0187(3) Uani d . 1
H H14A 0.0315 1.1113 -0.2333 0.022 Uiso calc R 1
C C15 0.10041(7) 1.1065(5) -0.14227(12) 0.0181(3) Uani d . 1
H H15A 0.0862 1.2146 -0.0897 0.022 Uiso calc R 1

loop_
_atom_site_aniso_label
_atom_site_aniso_U_11
_atom_site_aniso_U_22
_atom_site_aniso_U_33
_atom_site_aniso_U_12
_atom_site_aniso_U_13
_atom_site_aniso_U_23
Cl1 0.01642(16) 0.0194(2) 0.01868(17) 0.00159(15) -0.00025(12) 0.00048(14)
Cl2 0.02187(17) 0.0191(2) 0.01360(15) 0.00128(15) -0.00024(12) 0.00171(13)
Cl3 0.0257(2) 0.0286(3) 0.01881(18) -0.00149(18) -0.00442(14) -0.00066(16)
O1 0.0195(5) 0.0301(8) 0.0215(6) 0.0015(6) 0.0028(4) -0.0069(5)
C1 0.0174(6) 0.0192(8) 0.0146(6) -0.0019(6) 0.0015(5) -0.0006(6)
C2 0.0186(6) 0.0171(8) 0.0133(6) -0.0013(6) -0.0007(5) 0.0006(6)
C3 0.0146(6) 0.0148(8) 0.0153(6) -0.0015(6) -0.0011(5) -0.0008(5)
C4 0.0185(6) 0.0154(7) 0.0141(6) -0.0008(6) 0.0017(5) -0.0006(5)
C5 0.0186(6) 0.0136(7) 0.0133(6) -0.0011(6) -0.0007(5) -0.0001(5)
C6 0.0160(6) 0.0157(8) 0.0148(6) -0.0012(6) 0.0002(5) -0.0016(5)
C7 0.0175(6) 0.0157(8) 0.0174(6) -0.0011(6) 0.0001(5) -0.0017(6)
C8 0.0179(6) 0.0173(8) 0.0179(7) 0.0002(6) -0.0005(5) -0.0016(6)
C9 0.0175(6) 0.0161(8) 0.0182(7) -0.0014(6) 0.0000(5) 0.0003(6)
C10 0.0167(6) 0.0165(8) 0.0177(6) -0.0003(6) 0.0003(5) 0.0017(6)
C11 0.0161(6) 0.0219(9) 0.0191(7) 0.0021(6) 0.0007(5) 0.0009(6)
C12 0.0210(7) 0.0215(9) 0.0180(7) 0.0003(7) 0.0031(5) -0.0007(6)
C13 0.0206(7) 0.0184(8) 0.0162(6) -0.0027(7) -0.0020(5) 0.0030(6)
C14 0.0153(6) 0.0197(9) 0.0206(7) 0.0012(6) -0.0006(5) 0.0008(6)
C15 0.0175(6) 0.0178(8) 0.0187(7) 0.0004(6) 0.0012(5) -0.0005(6)

loop_
_atom_type_symbol
_atom_type_description
_atom_type_scat_dispersion_real
_atom_type_scat_dispersion_imag
_atom_type_scat_source
C C 0.0033 0.0016 'International Tables Vol C Tables 4.2.6.8 and 6.1.1.4'
H H 0.0000 0.0000 'International Tables Vol C Tables 4.2.6.8 and 6.1.1.4'
O O 0.0106 0.0060 'International Tables Vol C Tables 4.2.6.8 and 6.1.1.4'
Cl Cl 0.1484 0.1585 'International Tables Vol C Tables 4.2.6.8 and 6.1.1.4'

loop_
_geom_angle_atom_site_label_1
_geom_angle_atom_site_label_2
_geom_angle_atom_site_label_3
_geom_angle
C2 C1 C6 121.96(15)
C2 C1 H1A 119.0
C6 C1 H1A 119.0
C1 C2 C3 118.41(15)
C1 C2 H2A 120.8
C3 C2 H2A 120.8
C4 C3 C2 121.82(15)
C4 C3 Cl1 118.46(12)
C2 C3 Cl1 119.72(12)
C3 C4 C5 118.43(15)
C3 C4 H4A 120.8
C5 C4 H4A 120.8
C4 C5 C6 121.73(14)
C4 C5 Cl2 116.57(12)
C6 C5 Cl2 121.68(12)
C5 C6 C1 117.62(14)
C5 C6 C7 124.82(14)
C1 C6 C7 117.55(14)
O1 C7 C8 123.26(15)
O1 C7 C6 118.97(14)
C8 C7 C6 117.73(14)
C9 C8 C7 121.84(16)
C9 C8 H8A 119.1
C7 C8 H8A 119.1
C8 C9 C10 125.72(17)
C8 C9 H9A 117.1
C10 C9 H9A 117.1
C15 C10 C11 118.67(15)
C15 C10 C9 119.28(16)
C11 C10 C9 122.02(15)
C12 C11 C10 120.97(15)
C12 C11 H11A 119.5
C10 C11 H11A 119.5
C11 C12 C13 118.91(16)
C11 C12 H12A 120.5
C13 C12 H12A 120.5
C14 C13 C12 121.67(15)
C14 C13 Cl3 119.35(13)
C12 C13 Cl3 118.98(14)
C13 C14 C15 118.99(15)
C13 C14 H14A 120.5
C15 C14 H14A 120.5
C14 C15 C10 120.78(16)
C14 C15 H15A 119.6
C10 C15 H15A 119.6

loop_
_geom_bond_atom_site_label_1
_geom_bond_atom_site_label_2
_geom_bond_distance
Cl1 C3 1.7393(16)
Cl2 C5 1.7437(16)
Cl3 C13 1.7437(16)
O1 C7 1.226(2)
C1 C2 1.385(2)
C1 C6 1.400(2)
C1 H1A 0.9300
C2 C3 1.390(2)
C2 H2A 0.9300
C3 C4 1.385(2)
C4 C5 1.394(2)
C4 H4A 0.9300
C5 C6 1.396(2)
C6 C7 1.505(2)
C7 C8 1.475(2)
C8 C9 1.340(2)
C8 H8A 0.9300
C9 C10 1.464(2)
C9 H9A 0.9300
C10 C15 1.399(2)
C10 C11 1.405(2)
C11 C12 1.386(2)
C11 H11A 0.9300
C12 C13 1.388(2)
C12 H12A 0.9300
C13 C14 1.387(3)
C14 C15 1.392(2)
C14 H14A 0.9300
C15 H15A 0.9300

loop_
_geom_torsion_atom_site_label_1
_geom_torsion_atom_site_label_2
_geom_torsion_atom_site_label_3
_geom_torsion_atom_site_label_4
_geom_torsion
C6 C1 C2 C3 0.8(3)
C1 C2 C3 C4 0.9(3)
C1 C2 C3 Cl1 -178.70(14)
C2 C3 C4 C5 -1.5(3)
Cl1 C3 C4 C5 178.11(13)
C3 C4 C5 C6 0.5(3)
C3 C4 C5 Cl2 178.90(13)
C4 C5 C6 C1 1.1(3)
Cl2 C5 C6 C1 -177.24(13)
C4 C5 C6 C7 -179.47(16)
Cl2 C5 C6 C7 2.2(3)
C2 C1 C6 C5 -1.7(3)
C2 C1 C6 C7 178.80(17)
C5 C6 C7 O1 -135.99(19)
C1 C6 C7 O1 43.4(3)
C5 C6 C7 C8 46.3(3)
C1 C6 C7 C8 -134.30(17)
O1 C7 C8 C9 12.4(3)
C6 C7 C8 C9 -169.94(17)
C7 C8 C9 C10 178.00(17)
C8 C9 C10 C15 170.03(18)
C8 C9 C10 C11 -12.0(3)
C15 C10 C11 C12 -0.3(3)
C9 C10 C11 C12 -178.25(17)
C10 C11 C12 C13 -0.3(3)
C11 C12 C13 C14 0.5(3)
C11 C12 C13 Cl3 -179.87(15)
C12 C13 C14 C15 -0.1(3)
Cl3 C13 C14 C15 -179.71(14)
C13 C14 C15 C10 -0.5(3)
C11 C10 C15 C14 0.7(3)
C9 C10 C15 C14 178.74(17)

loop_
_cod_related_entry_id
_cod_related_entry_database
_cod_related_entry_code
1 ChemSpider 30654946
